data_1550973
loop_
_publ_author_name
'Kiernicki, John J.'
'Shanahan, James P.'
'Zeller, Matthias'
'Szymczak, Nathaniel K.'

_publ_section_title
;
 Tuning ligand field strength with pendent Lewis acids: access to high
 spin iron hydrides
;
_journal_name_full 'Chemical Science'
_journal_paper_doi 10.1039/C9SC00561G
_journal_year 2019
_chemical_formula_moiety 'C41 H65 B2 Fe N5 O2, C5 H12'
_chemical_formula_sum 'C46 H77 B2 Fe N5 O2'
_chemical_formula_weight 809.59
_chemical_properties_physical Air-sensitive,Moisture-sensitive,Hygroscopic
_space_group_crystal_system monoclinic
_space_group_IT_number 14
_space_group_name_Hall '-P 2yn'
_space_group_name_H-M_alt 'P 1 21/n 1'
_symmetry_space_group_name_Hall '-P 2yn'
_symmetry_space_group_name_H-M 'P 1 21/n 1'
_atom_sites_solution_hydrogens mixed
_atom_sites_solution_primary direct
_atom_sites_solution_secondary difmap
_audit_creation_method SHELXL-2016/6
_audit_update_record
;
2018-12-10 deposited with the CCDC.    2019-04-26 downloaded from the CCDC.
;
_cell_angle_alpha 90
_cell_angle_beta 94.835(2)
_cell_angle_gamma 90
_cell_formula_units_Z 4
_cell_length_a 13.8891(4)
_cell_length_b 17.2913(6)
_cell_length_c 19.1228(7)
_cell_measurement_reflns_used 9916
_cell_measurement_temperature 150(2)
_cell_measurement_theta_max 79.7659
_cell_measurement_theta_min 5.4079
_cell_volume 4576.2(3)
_computing_cell_refinement 'SAINT V8.37A (Bruker, 2016)'
_computing_data_collection 'Apex3 v2016.9-0 (Bruker, 2016)'
_computing_data_reduction 'SAINT V8.37A (Bruker, 2016)'
_computing_structure_refinement
;  
SHELXL-2016/6 (Sheldrick, 2015, 2016), 
SHELXLE Rev714 (H\"ubschle et al., 2011)
;
_computing_structure_solution 'SHELXS-97 (Sheldrick, 2008)'
_diffrn_ambient_temperature 150(2)
_diffrn_measured_fraction_theta_full 0.989
_diffrn_measured_fraction_theta_max 0.964
_diffrn_measurement_device_type 'Bruker AXS D8 Quest CMOS diffractometer'
_diffrn_measurement_method 'omega and phi scans'
_diffrn_radiation_monochromator 'laterally graded multilayer (Goebel) mirror'
_diffrn_radiation_type CuK\a
_diffrn_radiation_wavelength 1.54178
_diffrn_reflns_av_R_equivalents 0.0601
_diffrn_reflns_av_unetI/netI 0.0603
_diffrn_reflns_Laue_measured_fraction_full 0.989
_diffrn_reflns_Laue_measured_fraction_max 0.964
_diffrn_reflns_limit_h_max 17
_diffrn_reflns_limit_h_min -17
_diffrn_reflns_limit_k_max 18
_diffrn_reflns_limit_k_min -22
_diffrn_reflns_limit_l_max 19
_diffrn_reflns_limit_l_min -23
_diffrn_reflns_number 32363
_diffrn_reflns_point_group_measured_fraction_full 0.989
_diffrn_reflns_point_group_measured_fraction_max 0.964
_diffrn_reflns_theta_full 67.679
_diffrn_reflns_theta_max 80.350
_diffrn_reflns_theta_min 5.619
_diffrn_source 'I-mu-S microsource X-ray tube'
_exptl_absorpt_coefficient_mu 2.949
_exptl_absorpt_correction_T_max 0.7543
_exptl_absorpt_correction_T_min 0.5243
_exptl_absorpt_correction_type multi-scan
_exptl_absorpt_process_details
;
 SADABS 2016/2: Krause, L., Herbst-Irmer, R., Sheldrick G.M. & Stalke D.,
 J. Appl. Cryst. 48 (2015) 3-10
;
_exptl_crystal_colour orange
_exptl_crystal_density_diffrn 1.175
_exptl_crystal_description block
_exptl_crystal_F_000 1760
_exptl_crystal_recrystallization_method 'Re-crystallisation from solvent'
_exptl_crystal_size_max 0.250
_exptl_crystal_size_mid 0.230
_exptl_crystal_size_min 0.170
_refine_diff_density_max 0.349
_refine_diff_density_min -0.435
_refine_diff_density_rms 0.048
_refine_ls_extinction_method none
_refine_ls_goodness_of_fit_ref 1.058
_refine_ls_hydrogen_treatment mixed
_refine_ls_matrix_type full
_refine_ls_number_parameters 772
_refine_ls_number_reflns 9656
_refine_ls_number_restraints 929
_refine_ls_restrained_S_all 1.035
_refine_ls_R_factor_all 0.0600
_refine_ls_R_factor_gt 0.0484
_refine_ls_shift/su_max 0.002
_refine_ls_shift/su_mean 0.000
_refine_ls_structure_factor_coef Fsqd
_refine_ls_weighting_details 'w=1/[\s^2^(Fo^2^)+(0.0743P)^2^+0.2651P] where P=(Fo^2^+2Fc^2^)/3'
_refine_ls_weighting_scheme calc
_refine_ls_wR_factor_gt 0.1252
_refine_ls_wR_factor_ref 0.1322
_reflns_Friedel_coverage 0.000
_reflns_number_gt 7951
_reflns_number_total 9656
_reflns_threshold_expression 'I > 2\s(I)'
_cod_data_source_file c9sc00561g2.cif
_cod_data_source_block JK238_0m_fullDisorder
_cod_database_code 1550973
_shelx_shelxl_version_number 2016/6
_shelx_space_group_comment
;
The symmetry employed for this shelxl refinement is uniquely defined
by the following loop, which should always be used as a source of
symmetry information in preference to the above space-group names.
They are only intended as comments.
;
_shelx_estimated_absorpt_t_min 0.526
_shelx_estimated_absorpt_t_max 0.634

loop_
_space_group_symop_operation_xyz
'x, y, z'
'-x+1/2, y+1/2, -z+1/2'
'-x, -y, -z'
'x-1/2, -y-1/2, z-1/2'

loop_
_atom_site_label
_atom_site_type_symbol
_atom_site_fract_x
_atom_site_fract_y
_atom_site_fract_z
_atom_site_U_iso_or_equiv
_atom_site_adp_type
_atom_site_occupancy
_atom_site_site_symmetry_order
_atom_site_calc_flag
_atom_site_refinement_flags_posn
_atom_site_refinement_flags_adp
_atom_site_refinement_flags_occupancy
_atom_site_disorder_assembly
_atom_site_disorder_group
Fe1 Fe 0.20536(2) 0.63809(2) 0.40660(2) 0.02580(10) Uani 1 1 d D . . . .
O1 O 0.31819(9) 0.69939(8) 0.44503(7) 0.0315(3) Uani 1 1 d D . . . .
H1O H 0.3281(17) 0.6939(14) 0.4887(2) 0.047 Uiso 0.9492(12) 1 d D U P A 1
H1OB H 0.3666(15) 0.686(4) 0.424(3) 0.047 Uiso 0.0508(12) 1 d D U P A 2
O2 O 0.07813(9) 0.67743(8) 0.36484(7) 0.0295(3) Uani 1 1 d D . . . .
H2O H 0.0722(16) 0.6726(15) 0.32098(17) 0.044 Uiso 0.9492(12) 1 d D U P A 1
H2OB H 0.0349(12) 0.653(3) 0.384(3) 0.044 Uiso 0.0508(12) 1 d D U P A 2
N1 N 0.22653(10) 0.51701(9) 0.41332(8) 0.0255(3) Uani 1 1 d . . . . .
N2 N 0.25512(10) 0.60191(9) 0.30192(8) 0.0279(3) Uani 1 1 d . . . . .
N3 N 0.27432(11) 0.63132(8) 0.23909(8) 0.0263(3) Uani 1 1 d . . . . .
N4 N 0.17243(11) 0.60510(9) 0.51760(8) 0.0282(3) Uani 1 1 d . . . . .
N5 N 0.13173(11) 0.63420(9) 0.57394(8) 0.0263(3) Uani 1 1 d . . . . .
C1 C 0.26534(12) 0.47947(10) 0.36119(10) 0.0264(4) Uani 1 1 d . . . . .
C2 C 0.29537(12) 0.40275(11) 0.36832(11) 0.0293(4) Uani 1 1 d . . . . .
H2 H 0.324184 0.377124 0.331397 0.035 Uiso 1 1 calc R U . . .
C3 C 0.28212(14) 0.36470(11) 0.43075(11) 0.0327(4) Uani 1 1 d . . . . .
H3 H 0.302469 0.312541 0.437174 0.039 Uiso 1 1 calc R U . . .
C4 C 0.23910(14) 0.40304(11) 0.48367(11) 0.0322(4) Uani 1 1 d . . . . .
H4 H 0.227572 0.377111 0.525966 0.039 Uiso 1 1 calc R U . . .
C5 C 0.21329(12) 0.47976(11) 0.47370(10) 0.0275(4) Uani 1 1 d . . . . .
C6 C 0.27458(12) 0.52607(10) 0.29829(10) 0.0257(4) Uani 1 1 d . . . . .
C7 C 0.30384(12) 0.50705(10) 0.23264(10) 0.0274(4) Uani 1 1 d . . . . .
H7 H 0.320569 0.457156 0.216760 0.033 Uiso 1 1 calc R U . . .
C8 C 0.30363(11) 0.57529(10) 0.19528(10) 0.0253(4) Uani 1 1 d . . . . .
C9 C 0.33066(13) 0.58830(11) 0.12110(10) 0.0283(4) Uani 1 1 d . . . . .
C10 C 0.42805(17) 0.63065(15) 0.12209(14) 0.0489(6) Uani 1 1 d . . . . .
H10A H 0.444761 0.638613 0.073838 0.073 Uiso 1 1 calc R U . . .
H10B H 0.478311 0.599499 0.147746 0.073 Uiso 1 1 calc R U . . .
H10C H 0.423184 0.680849 0.145326 0.073 Uiso 1 1 calc R U . . .
C11 C 0.25228(19) 0.63196(15) 0.07653(13) 0.0479(6) Uani 1 1 d . . . . .
H11A H 0.269042 0.633964 0.027801 0.072 Uiso 0.9492(12) 1 calc R U P . .
H11B H 0.247108 0.684690 0.094632 0.072 Uiso 0.9492(12) 1 calc R U P . .
H11C H 0.190308 0.605294 0.078520 0.072 Uiso 0.9492(12) 1 calc R U P . .
H11D H 0.201930 0.648668 0.106168 0.072 Uiso 0.0508(12) 1 calc R U P . .
H11E H 0.223864 0.597942 0.039336 0.072 Uiso 0.0508(12) 1 calc R U P . .
H11F H 0.280664 0.677338 0.055449 0.072 Uiso 0.0508(12) 1 calc R U P . .
C12 C 0.34221(17) 0.50935(12) 0.08627(12) 0.0411(5) Uani 1 1 d . . . . .
H12A H 0.281149 0.480826 0.085412 0.062 Uiso 1 1 calc R U . . .
H12B H 0.393173 0.479915 0.113000 0.062 Uiso 1 1 calc R U . . .
H12C H 0.359685 0.516854 0.038146 0.062 Uiso 1 1 calc R U . . .
C13 C 0.17251(13) 0.52815(10) 0.52649(10) 0.0274(4) Uani 1 1 d . . . . .
C14 C 0.13119(14) 0.50833(11) 0.58813(11) 0.0328(4) Uani 1 1 d . . . . .
H14 H 0.122751 0.457793 0.606110 0.039 Uiso 1 1 calc R U . . .
C15 C 0.10519(12) 0.57723(11) 0.61749(10) 0.0281(4) Uani 1 1 d . . . . .
C16 C 0.05689(14) 0.58959(12) 0.68508(10) 0.0317(4) Uani 1 1 d . . . . .
C17 C 0.12004(16) 0.63881(15) 0.73684(12) 0.0455(6) Uani 1 1 d . . . . .
H17A H 0.185053 0.616482 0.743128 0.068 Uiso 1 1 calc R U . . .
H17B H 0.091784 0.639985 0.782090 0.068 Uiso 1 1 calc R U . . .
H17C H 0.123869 0.691565 0.718563 0.068 Uiso 1 1 calc R U . . .
C18 C -0.04346(14) 0.62505(14) 0.66965(13) 0.0409(5) Uani 1 1 d . . . . .
H18A H -0.037150 0.677685 0.651582 0.061 Uiso 1 1 calc R U . . .
H18B H -0.076552 0.626670 0.712908 0.061 Uiso 1 1 calc R U . . .
H18C H -0.081029 0.593537 0.634560 0.061 Uiso 1 1 calc R U . . .
C19 C 0.0426(2) 0.50963(15) 0.71785(14) 0.0562(7) Uani 1 1 d . . . . .
H19A H -0.000030 0.478299 0.685688 0.084 Uiso 1 1 calc R U . . .
H19B H 0.013334 0.515815 0.762396 0.084 Uiso 1 1 calc R U . . .
H19C H 0.105282 0.483815 0.726335 0.084 Uiso 1 1 calc R U . . .
C20 C 0.26656(14) 0.71554(10) 0.22842(10) 0.0305(4) Uani 0.9492(12) 1 d D U P A 1
H20A H 0.199768 0.728293 0.209825 0.037 Uiso 0.9492(12) 1 calc R U P A 1
H20B H 0.310524 0.731315 0.192846 0.037 Uiso 0.9492(12) 1 calc R U P A 1
C21 C 0.29132(13) 0.76130(11) 0.29515(10) 0.0270(4) Uani 0.9492(12) 1 d D U P A 1
H21A H 0.240194 0.752191 0.327280 0.032 Uiso 0.9492(12) 1 calc R U P A 1
H21B H 0.290203 0.817020 0.283202 0.032 Uiso 0.9492(12) 1 calc R U P A 1
C22 C 0.38966(13) 0.74242(11) 0.33459(11) 0.0284(4) Uani 0.9492(12) 1 d D U P A 1
H22A H 0.440637 0.773019 0.314176 0.034 Uiso 0.9492(12) 1 calc R U P A 1
H22B H 0.404342 0.686975 0.328154 0.034 Uiso 0.9492(12) 1 calc R U P A 1
B1 B 0.39146(15) 0.76108(13) 0.41784(12) 0.0280(4) Uani 0.9492(12) 1 d D U P A 1
C23 C 0.49526(14) 0.75058(13) 0.46308(12) 0.0324(5) Uani 0.9492(12) 1 d D U P A 1
H23 H 0.518806 0.696813 0.455522 0.039 Uiso 0.9492(12) 1 calc R U P A 1
C24 C 0.48448(16) 0.76118(15) 0.54168(12) 0.0373(5) Uani 0.9492(12) 1 d D U P A 1
H24A H 0.549360 0.757526 0.567200 0.045 Uiso 0.9492(12) 1 calc R U P A 1
H24B H 0.445316 0.717834 0.557754 0.045 Uiso 0.9492(12) 1 calc R U P A 1
C25 C 0.43773(16) 0.83745(14) 0.56226(12) 0.0387(5) Uani 0.9492(12) 1 d D U P A 1
H25A H 0.485984 0.879472 0.561102 0.046 Uiso 0.9492(12) 1 calc R U P A 1
H25B H 0.419554 0.833085 0.611063 0.046 Uiso 0.9492(12) 1 calc R U P A 1
C26 C 0.34751(15) 0.85958(13) 0.51417(12) 0.0363(5) Uani 0.9492(12) 1 d D U P A 1
H26A H 0.292332 0.828314 0.527708 0.044 Uiso 0.9492(12) 1 calc R U P A 1
H26B H 0.332226 0.914557 0.522512 0.044 Uiso 0.9492(12) 1 calc R U P A 1
C27 C 0.35669(14) 0.84828(12) 0.43554(12) 0.0314(4) Uani 0.9492(12) 1 d D U P A 1
H27 H 0.291551 0.856812 0.410276 0.038 Uiso 0.9492(12) 1 calc R U P A 1
C28 C 0.42808(16) 0.90585(13) 0.40568(13) 0.0384(5) Uani 0.9492(12) 1 d D U P A 1
H28A H 0.420883 0.902438 0.353827 0.046 Uiso 0.9492(12) 1 calc R U P A 1
H28B H 0.409753 0.958941 0.418705 0.046 Uiso 0.9492(12) 1 calc R U P A 1
C29 C 0.53513(16) 0.89300(15) 0.43081(13) 0.0415(5) Uani 0.9492(12) 1 d D U P A 1
H29A H 0.547658 0.915752 0.478213 0.050 Uiso 0.9492(12) 1 calc R U P A 1
H29B H 0.575492 0.921234 0.398998 0.050 Uiso 0.9492(12) 1 calc R U P A 1
C30 C 0.56707(14) 0.80758(15) 0.43379(12) 0.0388(5) Uani 0.9492(12) 1 d D U P A 1
H30A H 0.579008 0.790903 0.385755 0.047 Uiso 0.9492(12) 1 calc R U P A 1
H30B H 0.629212 0.804014 0.463030 0.047 Uiso 0.9492(12) 1 calc R U P A 1
C31 C 0.12423(14) 0.71871(11) 0.57985(10) 0.0311(4) Uani 0.9492(12) 1 d D U P A 1
H31A H 0.187612 0.739940 0.598133 0.037 Uiso 0.9492(12) 1 calc R U P A 1
H31B H 0.076689 0.731557 0.613842 0.037 Uiso 0.9492(12) 1 calc R U P A 1
C32 C 0.09353(13) 0.75618(11) 0.51013(10) 0.0271(4) Uani 0.9492(12) 1 d D U P A 1
H32A H 0.146756 0.750808 0.479139 0.032 Uiso 0.9492(12) 1 calc R U P A 1
H32B H 0.083666 0.812125 0.517915 0.032 Uiso 0.9492(12) 1 calc R U P A 1
C33 C 0.00089(13) 0.72267(12) 0.47207(11) 0.0286(4) Uani 0.9492(12) 1 d D U P A 1
H33A H -0.055903 0.747918 0.490253 0.034 Uiso 0.9492(12) 1 calc R U P A 1
H33B H -0.002635 0.666695 0.482429 0.034 Uiso 0.9492(12) 1 calc R U P A 1
B2 B -0.00357(14) 0.73486(13) 0.38751(12) 0.0279(4) Uani 0.9492(12) 1 d D U P A 1
C34 C -0.10632(14) 0.71287(12) 0.34496(12) 0.0310(4) Uani 0.9492(12) 1 d D U P A 1
H34 H -0.122708 0.658497 0.357238 0.037 Uiso 0.9492(12) 1 calc R U P A 1
C35 C -0.09913(16) 0.71683(13) 0.26522(13) 0.0370(5) Uani 0.9492(12) 1 d D U P A 1
H35A H -0.054925 0.675488 0.251817 0.044 Uiso 0.9492(12) 1 calc R U P A 1
H35B H -0.163712 0.706006 0.241275 0.044 Uiso 0.9492(12) 1 calc R U P A 1
C36 C -0.06319(16) 0.79438(13) 0.23835(12) 0.0366(5) Uani 0.9492(12) 1 d D U P A 1
H36A H -0.116889 0.832156 0.236718 0.044 Uiso 0.9492(12) 1 calc R U P A 1
H36B H -0.045003 0.787286 0.189802 0.044 Uiso 0.9492(12) 1 calc R U P A 1
C37 C 0.02365(14) 0.82804(12) 0.28332(12) 0.0337(4) Uani 0.9492(12) 1 d D U P A 1
H37A H 0.082696 0.800984 0.270935 0.040 Uiso 0.9492(12) 1 calc R U P A 1
H37B H 0.030400 0.883176 0.270678 0.040 Uiso 0.9492(12) 1 calc R U P A 1
C38 C 0.01894(15) 0.82261(12) 0.36303(11) 0.0288(4) Uani 0.9492(12) 1 d D U P A 1
H38 H 0.083305 0.838183 0.386105 0.035 Uiso 0.9492(12) 1 calc R U P A 1
C39 C -0.05840(14) 0.87589(12) 0.39064(12) 0.0342(4) Uani 0.9492(12) 1 d D U P A 1
H39A H -0.050041 0.875918 0.442567 0.041 Uiso 0.9492(12) 1 calc R U P A 1
H39B H -0.046998 0.929317 0.374650 0.041 Uiso 0.9492(12) 1 calc R U P A 1
C40 C -0.16339(15) 0.85358(13) 0.36745(13) 0.0371(5) Uani 0.9492(12) 1 d D U P A 1
H40A H -0.179011 0.872064 0.318817 0.044 Uiso 0.9492(12) 1 calc R U P A 1
H40B H -0.206565 0.880991 0.397819 0.044 Uiso 0.9492(12) 1 calc R U P A 1
C41 C -0.18552(14) 0.76654(13) 0.37001(12) 0.0357(5) Uani 0.9492(12) 1 d D U P A 1
H41A H -0.246432 0.756554 0.340691 0.043 Uiso 0.9492(12) 1 calc R U P A 1
H41B H -0.196475 0.752558 0.418915 0.043 Uiso 0.9492(12) 1 calc R U P A 1
C20B C 0.26656(14) 0.71554(10) 0.22842(10) 0.0305(4) Uani 0.0508(12) 1 d D U P A 2
H20C H 0.240082 0.726010 0.179650 0.037 Uiso 0.0508(12) 1 calc R U P A 2
H20D H 0.331853 0.738772 0.234880 0.037 Uiso 0.0508(12) 1 calc R U P A 2
C21B C 0.2029(16) 0.7529(18) 0.2783(16) 0.029(3) Uani 0.0508(12) 1 d D U P A 2
H21C H 0.204352 0.809964 0.273938 0.034 Uiso 0.0508(12) 1 calc R U P A 2
H21D H 0.223210 0.738456 0.327434 0.034 Uiso 0.0508(12) 1 calc R U P A 2
C22B C 0.1011(15) 0.7206(19) 0.2552(16) 0.030(4) Uani 0.0508(12) 1 d D U P A 2
H22C H 0.105424 0.664158 0.247650 0.036 Uiso 0.0508(12) 1 calc R U P A 2
H22D H 0.076804 0.744773 0.210200 0.036 Uiso 0.0508(12) 1 calc R U P A 2
B1B B 0.0269(14) 0.7375(12) 0.3130(11) 0.031(2) Uani 0.0508(12) 1 d D U P A 2
C23B C -0.0836(17) 0.7094(15) 0.2987(15) 0.032(2) Uani 0.0508(12) 1 d D U P A 2
H23B H -0.084010 0.654091 0.283449 0.039 Uiso 0.0508(12) 1 calc R U P A 2
C24B C -0.139(2) 0.7160(18) 0.3632(17) 0.033(2) Uani 0.0508(12) 1 d D U P A 2
H24C H -0.115105 0.675127 0.396543 0.040 Uiso 0.0508(12) 1 calc R U P A 2
H24D H -0.207638 0.704807 0.349133 0.040 Uiso 0.0508(12) 1 calc R U P A 2
C25B C -0.134(2) 0.7927(18) 0.4021(19) 0.034(2) Uani 0.0508(12) 1 d D U P A 2
H25C H -0.153897 0.784210 0.449907 0.040 Uiso 0.0508(12) 1 calc R U P A 2
H25D H -0.180577 0.828790 0.377722 0.040 Uiso 0.0508(12) 1 calc R U P A 2
C26B C -0.034(2) 0.8313(19) 0.4083(15) 0.032(2) Uani 0.0508(12) 1 d D U P A 2
H26C H -0.042150 0.886887 0.418272 0.038 Uiso 0.0508(12) 1 calc R U P A 2
H26D H 0.004868 0.808586 0.449235 0.038 Uiso 0.0508(12) 1 calc R U P A 2
C27B C 0.025(2) 0.8242(16) 0.3443(14) 0.031(2) Uani 0.0508(12) 1 d D U P A 2
H27B H 0.093334 0.839912 0.358797 0.037 Uiso 0.0508(12) 1 calc R U P A 2
C28B C -0.013(2) 0.8757(16) 0.2822(16) 0.033(3) Uani 0.0508(12) 1 d D U P A 2
H28C H -0.021248 0.929027 0.299449 0.039 Uiso 0.0508(12) 1 calc R U P A 2
H28D H 0.036129 0.877352 0.247448 0.039 Uiso 0.0508(12) 1 calc R U P A 2
C29B C -0.109(2) 0.8478(16) 0.2454(19) 0.034(3) Uani 0.0508(12) 1 d D U P A 2
H29C H -0.117220 0.872273 0.198404 0.041 Uiso 0.0508(12) 1 calc R U P A 2
H29D H -0.161916 0.867082 0.272382 0.041 Uiso 0.0508(12) 1 calc R U P A 2
C30B C -0.122(2) 0.7597(16) 0.2358(15) 0.032(3) Uani 0.0508(12) 1 d D U P A 2
H30C H -0.191626 0.748709 0.225442 0.039 Uiso 0.0508(12) 1 calc R U P A 2
H30D H -0.088774 0.743684 0.194273 0.039 Uiso 0.0508(12) 1 calc R U P A 2
C31B C 0.12423(14) 0.71871(11) 0.57985(10) 0.0311(4) Uani 0.0508(12) 1 d D U P A 2
H31C H 0.146770 0.734280 0.628304 0.037 Uiso 0.0508(12) 1 calc R U P A 2
H31D H 0.055462 0.733807 0.571490 0.037 Uiso 0.0508(12) 1 calc R U P A 2
C32B C 0.1807(16) 0.7611(19) 0.5303(16) 0.031(3) Uani 0.0508(12) 1 d D U P A 2
H32C H 0.165303 0.816978 0.529623 0.037 Uiso 0.0508(12) 1 calc R U P A 2
H32D H 0.169653 0.740038 0.482095 0.037 Uiso 0.0508(12) 1 calc R U P A 2
C33B C 0.2861(15) 0.746(2) 0.5620(15) 0.032(4) Uani 0.0508(12) 1 d D U P A 2
H33C H 0.293119 0.691323 0.577969 0.039 Uiso 0.0508(12) 1 calc R U P A 2
H33D H 0.302311 0.780069 0.602682 0.039 Uiso 0.0508(12) 1 calc R U P A 2
B2B B 0.3564(16) 0.7628(12) 0.5009(11) 0.034(2) Uani 0.0508(12) 1 d D U P A 2
C34B C 0.4701(18) 0.7542(18) 0.5287(16) 0.037(3) Uani 0.0508(12) 1 d D U P A 2
H34B H 0.479735 0.702763 0.552151 0.044 Uiso 0.0508(12) 1 calc R U P A 2
C35B C 0.493(2) 0.8177(17) 0.5839(16) 0.038(3) Uani 0.0508(12) 1 d D U P A 2
H35C H 0.460383 0.803700 0.626314 0.045 Uiso 0.0508(12) 1 calc R U P A 2
H35D H 0.563231 0.816916 0.597141 0.045 Uiso 0.0508(12) 1 calc R U P A 2
C36B C 0.464(2) 0.9008(17) 0.5643(19) 0.037(3) Uani 0.0508(12) 1 d D U P A 2
H36C H 0.515770 0.923347 0.537788 0.044 Uiso 0.0508(12) 1 calc R U P A 2
H36D H 0.462230 0.931006 0.608078 0.044 Uiso 0.0508(12) 1 calc R U P A 2
C37B C 0.367(2) 0.9111(17) 0.5204(17) 0.036(3) Uani 0.0508(12) 1 d D U P A 2
H37C H 0.314792 0.911707 0.552411 0.043 Uiso 0.0508(12) 1 calc R U P A 2
H37D H 0.367158 0.961891 0.496521 0.043 Uiso 0.0508(12) 1 calc R U P A 2
C38B C 0.346(2) 0.8477(15) 0.4651(14) 0.033(2) Uani 0.0508(12) 1 d D U P A 2
H38B H 0.277227 0.853953 0.445322 0.039 Uiso 0.0508(12) 1 calc R U P A 2
C39B C 0.410(2) 0.849(2) 0.4038(14) 0.035(2) Uani 0.0508(12) 1 d D U P A 2
H39C H 0.404928 0.901105 0.381766 0.042 Uiso 0.0508(12) 1 calc R U P A 2
H39D H 0.384655 0.811299 0.368232 0.042 Uiso 0.0508(12) 1 calc R U P A 2
C40B C 0.519(2) 0.832(2) 0.422(2) 0.039(2) Uani 0.0508(12) 1 d D U P A 2
H40C H 0.551725 0.826268 0.378586 0.046 Uiso 0.0508(12) 1 calc R U P A 2
H40D H 0.549262 0.875062 0.449687 0.046 Uiso 0.0508(12) 1 calc R U P A 2
C41B C 0.531(2) 0.757(2) 0.4652(18) 0.038(3) Uani 0.0508(12) 1 d D U P A 2
H41C H 0.599913 0.750529 0.482015 0.045 Uiso 0.0508(12) 1 calc R U P A 2
H41D H 0.512677 0.712260 0.434188 0.045 Uiso 0.0508(12) 1 calc R U P A 2
C42 C 0.7000(4) 0.5763(3) 0.1747(4) 0.098(2) Uani 0.700(5) 1 d D U P B 1
H42A H 0.647483 0.552685 0.144532 0.146 Uiso 0.700(5) 1 calc R U P B 1
H42B H 0.753051 0.539198 0.182892 0.146 Uiso 0.700(5) 1 calc R U P B 1
H42C H 0.723326 0.622496 0.151616 0.146 Uiso 0.700(5) 1 calc R U P B 1
C43 C 0.6633(6) 0.5988(4) 0.2438(5) 0.092(2) Uani 0.700(5) 1 d D U P B 1
H43A H 0.715796 0.623620 0.274144 0.111 Uiso 0.700(5) 1 calc R U P B 1
H43B H 0.609782 0.636472 0.235800 0.111 Uiso 0.700(5) 1 calc R U P B 1
C44 C 0.6285(4) 0.5286(3) 0.2793(3) 0.0758(13) Uani 0.700(5) 1 d D U P B 1
H44A H 0.683390 0.492272 0.286895 0.091 Uiso 0.700(5) 1 calc R U P B 1
H44B H 0.579036 0.503288 0.246654 0.091 Uiso 0.700(5) 1 calc R U P B 1
C45 C 0.5851(6) 0.5404(4) 0.3497(4) 0.0908(17) Uani 0.700(5) 1 d D U P B 1
H45A H 0.629106 0.573627 0.379998 0.109 Uiso 0.700(5) 1 calc R U P B 1
H45B H 0.522807 0.568002 0.341213 0.109 Uiso 0.700(5) 1 calc R U P B 1
C46 C 0.5680(4) 0.4651(3) 0.3889(3) 0.0845(16) Uani 0.700(5) 1 d D U P B 1
H46A H 0.518268 0.434589 0.361987 0.127 Uiso 0.700(5) 1 calc R U P B 1
H46B H 0.546597 0.477132 0.435159 0.127 Uiso 0.700(5) 1 calc R U P B 1
H46C H 0.628281 0.435419 0.394485 0.127 Uiso 0.700(5) 1 calc R U P B 1
C42B C 0.6830(11) 0.5683(10) 0.2522(12) 0.092(4) Uani 0.300(5) 1 d D U P B 2
H42D H 0.695367 0.515224 0.237502 0.138 Uiso 0.300(5) 1 calc R U P B 2
H42E H 0.732963 0.584028 0.288717 0.138 Uiso 0.300(5) 1 calc R U P B 2
H42F H 0.684291 0.603098 0.211810 0.138 Uiso 0.300(5) 1 calc R U P B 2
C43B C 0.5839(9) 0.5726(10) 0.2812(7) 0.096(3) Uani 0.300(5) 1 d D U P B 2
H43C H 0.552956 0.623272 0.270549 0.115 Uiso 0.300(5) 1 calc R U P B 2
H43D H 0.540884 0.531140 0.260970 0.115 Uiso 0.300(5) 1 calc R U P B 2
C44B C 0.6027(15) 0.5627(11) 0.3531(9) 0.095(3) Uani 0.300(5) 1 d D U P B 2
H44C H 0.598869 0.613844 0.375926 0.113 Uiso 0.300(5) 1 calc R U P B 2
H44D H 0.669873 0.543873 0.362379 0.113 Uiso 0.300(5) 1 calc R U P B 2
C45B C 0.5388(12) 0.5095(11) 0.3862(8) 0.099(3) Uani 0.300(5) 1 d D U P B 2
H45C H 0.473940 0.529136 0.369467 0.119 Uiso 0.300(5) 1 calc R U P B 2
H45D H 0.546408 0.461128 0.359633 0.119 Uiso 0.300(5) 1 calc R U P B 2
C46B C 0.5236(10) 0.4812(9) 0.4552(7) 0.104(4) Uani 0.300(5) 1 d D U P B 2
H46D H 0.536081 0.522856 0.489534 0.156 Uiso 0.300(5) 1 calc R U P B 2
H46E H 0.567667 0.438044 0.466975 0.156 Uiso 0.300(5) 1 calc R U P B 2
H46F H 0.456660 0.463543 0.455979 0.156 Uiso 0.300(5) 1 calc R U P B 2

loop_
_atom_site_aniso_label
_atom_site_aniso_U_11
_atom_site_aniso_U_22
_atom_site_aniso_U_33
_atom_site_aniso_U_23
_atom_site_aniso_U_13
_atom_site_aniso_U_12
Fe1 0.02667(14) 0.01973(15) 0.03141(18) 0.00018(11) 0.00475(11) 0.00154(10)
O1 0.0320(6) 0.0328(7) 0.0299(7) 0.0011(6) 0.0041(5) -0.0056(5)
O2 0.0294(6) 0.0272(7) 0.0320(7) 0.0006(5) 0.0028(5) 0.0051(5)
N1 0.0266(6) 0.0212(7) 0.0290(8) 0.0006(6) 0.0038(6) 0.0013(6)
N2 0.0314(7) 0.0231(8) 0.0297(8) 0.0021(6) 0.0059(6) 0.0021(6)
N3 0.0296(7) 0.0220(7) 0.0276(8) 0.0014(6) 0.0040(6) 0.0016(6)
N4 0.0314(7) 0.0258(8) 0.0282(8) 0.0006(6) 0.0066(6) 0.0030(6)
N5 0.0296(7) 0.0245(8) 0.0251(8) -0.0005(6) 0.0044(6) 0.0019(6)
C1 0.0240(7) 0.0232(9) 0.0322(10) 0.0004(7) 0.0027(7) 0.0002(6)
C2 0.0295(8) 0.0233(9) 0.0358(10) -0.0011(7) 0.0057(7) 0.0019(7)
C3 0.0364(9) 0.0221(9) 0.0393(11) 0.0025(7) 0.0019(8) 0.0048(7)
C4 0.0377(9) 0.0250(9) 0.0340(10) 0.0037(8) 0.0042(8) 0.0027(7)
C5 0.0277(8) 0.0257(9) 0.0293(10) 0.0008(7) 0.0031(7) 0.0011(7)
C6 0.0249(7) 0.0218(8) 0.0310(10) -0.0001(7) 0.0051(7) 0.0007(6)
C7 0.0287(8) 0.0224(8) 0.0316(10) -0.0008(7) 0.0057(7) 0.0010(7)
C8 0.0219(7) 0.0249(9) 0.0290(9) -0.0007(7) 0.0020(6) 0.0010(6)
C9 0.0317(8) 0.0243(9) 0.0293(10) 0.0002(7) 0.0039(7) 0.0008(7)
C10 0.0457(12) 0.0557(15) 0.0479(14) -0.0015(11) 0.0187(10) -0.0157(10)
C11 0.0576(13) 0.0514(14) 0.0332(12) -0.0025(10) -0.0051(10) 0.0202(11)
C12 0.0586(12) 0.0304(11) 0.0361(12) -0.0044(8) 0.0155(10) 0.0021(9)
C13 0.0311(8) 0.0234(9) 0.0278(9) 0.0021(7) 0.0035(7) 0.0025(7)
C14 0.0407(9) 0.0257(9) 0.0325(10) 0.0042(8) 0.0064(8) 0.0026(8)
C15 0.0285(8) 0.0288(9) 0.0271(9) 0.0022(7) 0.0033(7) 0.0013(7)
C16 0.0357(9) 0.0318(10) 0.0284(10) 0.0015(8) 0.0063(7) 0.0014(8)
C17 0.0415(11) 0.0667(17) 0.0278(11) -0.0054(10) -0.0010(9) -0.0014(10)
C18 0.0287(9) 0.0506(13) 0.0442(13) -0.0042(10) 0.0078(8) -0.0016(9)
C19 0.0853(18) 0.0422(13) 0.0456(14) 0.0104(11) 0.0321(13) 0.0093(13)
C20 0.0385(9) 0.0201(8) 0.0330(10) 0.0008(7) 0.0029(8) 0.0028(7)
C21 0.0316(8) 0.0212(9) 0.0284(10) 0.0004(7) 0.0029(7) 0.0004(7)
C22 0.0271(8) 0.0270(9) 0.0315(10) 0.0007(8) 0.0035(7) 0.0001(7)
B1 0.0267(9) 0.0271(10) 0.0305(11) 0.0002(8) 0.0042(8) -0.0004(8)
C23 0.0258(9) 0.0377(11) 0.0337(11) -0.0003(8) 0.0020(8) 0.0014(8)
C24 0.0330(10) 0.0463(13) 0.0323(12) 0.0016(10) 0.0008(8) 0.0027(9)
C25 0.0385(10) 0.0469(13) 0.0306(11) -0.0040(9) 0.0037(9) -0.0020(10)
C26 0.0353(10) 0.0367(12) 0.0373(12) -0.0063(9) 0.0054(9) 0.0017(8)
C27 0.0289(9) 0.0309(10) 0.0341(11) -0.0041(9) 0.0007(8) 0.0017(8)
C28 0.0456(11) 0.0306(11) 0.0390(12) -0.0012(9) 0.0033(9) -0.0037(9)
C29 0.0394(10) 0.0461(13) 0.0393(12) -0.0041(10) 0.0055(9) -0.0151(10)
C30 0.0255(9) 0.0557(14) 0.0351(12) -0.0018(10) 0.0030(8) -0.0044(9)
C31 0.0369(9) 0.0246(9) 0.0321(10) -0.0010(7) 0.0047(8) -0.0003(7)
C32 0.0288(8) 0.0210(9) 0.0317(10) -0.0006(7) 0.0045(7) 0.0031(7)
C33 0.0268(8) 0.0263(9) 0.0329(10) 0.0016(8) 0.0035(7) 0.0027(7)
B2 0.0248(9) 0.0254(10) 0.0339(11) 0.0002(8) 0.0042(8) 0.0029(8)
C34 0.0276(9) 0.0263(9) 0.0388(12) 0.0026(8) 0.0016(8) -0.0007(8)
C35 0.0379(10) 0.0354(11) 0.0365(12) -0.0013(9) -0.0035(9) -0.0042(9)
C36 0.0402(10) 0.0365(11) 0.0327(11) 0.0057(9) 0.0009(8) 0.0004(9)
C37 0.0326(9) 0.0301(10) 0.0388(12) 0.0076(8) 0.0049(8) -0.0005(8)
C38 0.0259(8) 0.0247(9) 0.0354(12) 0.0031(8) -0.0003(8) -0.0008(7)
C39 0.0339(9) 0.0268(10) 0.0414(12) 0.0004(9) 0.0003(8) 0.0048(8)
C40 0.0302(9) 0.0371(11) 0.0440(13) 0.0046(9) 0.0044(9) 0.0081(8)
C41 0.0237(8) 0.0405(12) 0.0428(12) 0.0059(9) 0.0022(8) 0.0011(8)
C20B 0.0385(9) 0.0201(8) 0.0330(10) 0.0008(7) 0.0029(8) 0.0028(7)
C21B 0.035(5) 0.019(5) 0.033(5) 0.002(5) 0.005(5) 0.002(5)
C22B 0.031(7) 0.022(7) 0.036(8) -0.003(7) 0.003(7) 0.004(7)
B1B 0.030(4) 0.028(4) 0.036(4) 0.002(4) 0.002(4) -0.001(4)
C23B 0.032(4) 0.029(4) 0.035(4) 0.001(4) 0.000(4) -0.002(4)
C24B 0.029(4) 0.033(4) 0.037(4) 0.002(4) 0.001(4) 0.000(4)
C25B 0.029(4) 0.031(4) 0.040(4) 0.001(4) 0.003(4) 0.002(4)
C26B 0.028(4) 0.028(4) 0.040(4) 0.000(4) 0.003(4) 0.005(4)
C27B 0.028(4) 0.026(4) 0.038(4) 0.003(4) 0.003(4) 0.002(4)
C28B 0.034(5) 0.029(5) 0.036(5) 0.006(5) 0.003(5) -0.001(5)
C29B 0.035(5) 0.031(5) 0.036(5) 0.003(5) -0.001(5) 0.000(5)
C30B 0.035(5) 0.029(5) 0.033(5) 0.002(5) 0.001(5) -0.001(5)
C31B 0.0369(9) 0.0246(9) 0.0321(10) -0.0010(7) 0.0047(8) -0.0003(7)
C32B 0.033(5) 0.025(5) 0.034(5) 0.003(5) 0.004(5) -0.001(5)
C33B 0.032(7) 0.027(7) 0.038(8) 0.004(7) 0.002(7) -0.004(7)
B2B 0.032(4) 0.035(4) 0.035(4) -0.002(4) 0.002(4) 0.000(4)
C34B 0.032(4) 0.044(4) 0.035(4) -0.001(4) 0.001(4) 0.002(4)
C35B 0.034(5) 0.045(5) 0.033(5) 0.000(5) 0.000(5) 0.001(5)
C36B 0.035(5) 0.041(5) 0.034(5) -0.002(5) 0.002(5) -0.001(5)
C37B 0.035(5) 0.038(5) 0.035(5) -0.003(5) 0.002(5) 0.001(5)
C38B 0.032(4) 0.032(4) 0.034(4) -0.003(4) 0.004(4) 0.000(4)
C39B 0.033(4) 0.037(4) 0.035(4) -0.002(4) 0.002(4) -0.004(4)
C40B 0.034(4) 0.045(4) 0.037(4) 0.000(4) 0.003(4) -0.002(4)
C41B 0.030(5) 0.047(5) 0.035(5) -0.001(5) 0.004(5) 0.000(5)
C42 0.084(3) 0.075(4) 0.127(5) 0.016(3) -0.029(3) -0.026(3)
C43 0.078(4) 0.071(4) 0.121(4) 0.015(4) -0.034(3) -0.026(3)
C44 0.068(3) 0.061(3) 0.096(3) -0.016(2) -0.011(2) -0.005(2)
C45 0.088(4) 0.077(4) 0.102(3) -0.020(3) -0.028(3) -0.023(3)
C46 0.080(3) 0.067(3) 0.104(4) -0.026(3) -0.006(3) -0.015(3)
C42B 0.061(6) 0.079(8) 0.135(9) -0.024(8) 0.000(7) -0.007(6)
C43B 0.084(5) 0.088(5) 0.109(5) -0.005(5) -0.024(4) 0.002(4)
C44B 0.086(5) 0.090(6) 0.102(5) -0.024(5) -0.024(5) -0.005(5)
C45B 0.082(5) 0.109(6) 0.105(6) -0.003(6) -0.004(5) -0.027(5)
C46B 0.086(6) 0.120(8) 0.103(8) -0.010(7) -0.009(6) -0.048(6)

loop_
_atom_type_symbol
_atom_type_description
_atom_type_scat_dispersion_real
_atom_type_scat_dispersion_imag
_atom_type_scat_source
C C 0.0181 0.0091 'International Tables Vol C Tables 4.2.6.8 and 6.1.1.4'
H H 0.0000 0.0000 'International Tables Vol C Tables 4.2.6.8 and 6.1.1.4'
B B 0.0090 0.0039 'International Tables Vol C Tables 4.2.6.8 and 6.1.1.4'
N N 0.0311 0.0180 'International Tables Vol C Tables 4.2.6.8 and 6.1.1.4'
Fe Fe -1.1336 3.1974 'International Tables Vol C Tables 4.2.6.8 and 6.1.1.4'
O O 0.0492 0.0322 'International Tables Vol C Tables 4.2.6.8 and 6.1.1.4'

loop_
_geom_angle_atom_site_label_1
_geom_angle_atom_site_label_2
_geom_angle_atom_site_label_3
_geom_angle
_geom_angle_site_symmetry_1
_geom_angle_site_symmetry_3
O1 Fe1 O2 127.72(6) . .
O1 Fe1 N1 113.91(6) . .
O2 Fe1 N1 118.37(6) . .
O1 Fe1 N2 100.68(6) . .
O2 Fe1 N2 93.81(6) . .
N1 Fe1 N2 74.26(6) . .
O1 Fe1 N4 90.18(6) . .
O2 Fe1 N4 102.55(5) . .
N1 Fe1 N4 74.57(6) . .
N2 Fe1 N4 148.77(6) . .
B2B O1 Fe1 145.7(7) . .
B1 O1 Fe1 138.16(12) . .
B1 O1 H1O 110.2(15) . .
Fe1 O1 H1O 111.4(15) . .
B2B O1 H1OB 105.7(17) . .
Fe1 O1 H1OB 108.6(17) . .
B1B O2 Fe1 145.0(7) . .
B2 O2 Fe1 136.83(12) . .
B2 O2 H2O 108.7(15) . .
Fe1 O2 H2O 112.0(14) . .
B1B O2 H2OB 107.6(17) . .
Fe1 O2 H2OB 107.3(17) . .
C1 N1 C5 119.87(16) . .
C1 N1 Fe1 119.77(12) . .
C5 N1 Fe1 119.76(12) . .
C6 N2 N3 105.43(15) . .
C6 N2 Fe1 113.22(12) . .
N3 N2 Fe1 141.35(12) . .
N2 N3 C8 111.71(15) . .
N2 N3 C20B 118.51(15) . .
C8 N3 C20B 129.69(16) . .
N2 N3 C20 118.51(15) . .
C8 N3 C20 129.69(16) . .
C13 N4 N5 105.28(15) . .
C13 N4 Fe1 111.59(12) . .
N5 N4 Fe1 140.97(12) . .
N4 N5 C15 111.75(15) . .
N4 N5 C31B 117.86(15) . .
C15 N5 C31B 130.39(16) . .
N4 N5 C31 117.86(15) . .
C15 N5 C31 130.39(16) . .
N1 C1 C2 121.61(17) . .
N1 C1 C6 114.43(16) . .
C2 C1 C6 123.95(17) . .
C3 C2 C1 118.33(18) . .
C3 C2 H2 120.8 . .
C1 C2 H2 120.8 . .
C4 C3 C2 119.83(18) . .
C4 C3 H3 120.1 . .
C2 C3 H3 120.1 . .
C5 C4 C3 118.72(18) . .
C5 C4 H4 120.6 . .
C3 C4 H4 120.6 . .
N1 C5 C4 121.59(17) . .
N1 C5 C13 114.00(16) . .
C4 C5 C13 124.39(18) . .
N2 C6 C7 110.68(16) . .
N2 C6 C1 117.64(16) . .
C7 C6 C1 131.65(17) . .
C8 C7 C6 106.09(16) . .
C8 C7 H7 127.0 . .
C6 C7 H7 127.0 . .
N3 C8 C7 106.07(16) . .
N3 C8 C9 125.43(16) . .
C7 C8 C9 128.49(16) . .
C8 C9 C11 112.05(16) . .
C8 C9 C12 108.54(15) . .
C11 C9 C12 107.10(18) . .
C8 C9 C10 110.28(17) . .
C11 C9 C10 110.93(19) . .
C12 C9 C10 107.78(17) . .
C9 C10 H10A 109.5 . .
C9 C10 H10B 109.5 . .
H10A C10 H10B 109.5 . .
C9 C10 H10C 109.5 . .
H10A C10 H10C 109.5 . .
H10B C10 H10C 109.5 . .
C9 C11 H11A 109.5 . .
C9 C11 H11B 109.5 . .
H11A C11 H11B 109.5 . .
C9 C11 H11C 109.5 . .
H11A C11 H11C 109.5 . .
H11B C11 H11C 109.5 . .
C9 C11 H11D 109.5 . .
H11A C11 H11D 141.1 . .
H11B C11 H11D 56.3 . .
H11C C11 H11D 56.3 . .
C9 C11 H11E 109.5 . .
H11A C11 H11E 56.3 . .
H11B C11 H11E 141.1 . .
H11C C11 H11E 56.3 . .
H11D C11 H11E 109.5 . .
C9 C11 H11F 109.5 . .
H11A C11 H11F 56.3 . .
H11B C11 H11F 56.3 . .
H11C C11 H11F 141.1 . .
H11D C11 H11F 109.5 . .
H11E C11 H11F 109.5 . .
C9 C12 H12A 109.5 . .
C9 C12 H12B 109.5 . .
H12A C12 H12B 109.5 . .
C9 C12 H12C 109.5 . .
H12A C12 H12C 109.5 . .
H12B C12 H12C 109.5 . .
N4 C13 C14 110.75(16) . .
N4 C13 C5 118.46(16) . .
C14 C13 C5 130.79(17) . .
C15 C14 C13 105.80(17) . .
C15 C14 H14 127.1 . .
C13 C14 H14 127.1 . .
N5 C15 C14 106.42(16) . .
N5 C15 C16 125.46(17) . .
C14 C15 C16 128.12(17) . .
C15 C16 C17 111.05(16) . .
C15 C16 C18 110.65(17) . .
C17 C16 C18 111.51(18) . .
C15 C16 C19 107.54(17) . .
C17 C16 C19 108.9(2) . .
C18 C16 C19 106.99(18) . .
C16 C17 H17A 109.5 . .
C16 C17 H17B 109.5 . .
H17A C17 H17B 109.5 . .
C16 C17 H17C 109.5 . .
H17A C17 H17C 109.5 . .
H17B C17 H17C 109.5 . .
C16 C18 H18A 109.5 . .
C16 C18 H18B 109.5 . .
H18A C18 H18B 109.5 . .
C16 C18 H18C 109.5 . .
H18A C18 H18C 109.5 . .
H18B C18 H18C 109.5 . .
C16 C19 H19A 109.5 . .
C16 C19 H19B 109.5 . .
H19A C19 H19B 109.5 . .
C16 C19 H19C 109.5 . .
H19A C19 H19C 109.5 . .
H19B C19 H19C 109.5 . .
N3 C20 C21 112.99(16) . .
N3 C20 H20A 109.0 . .
C21 C20 H20A 109.0 . .
N3 C20 H20B 109.0 . .
C21 C20 H20B 109.0 . .
H20A C20 H20B 107.8 . .
C20 C21 C22 115.52(16) . .
C20 C21 H21A 108.4 . .
C22 C21 H21A 108.4 . .
C20 C21 H21B 108.4 . .
C22 C21 H21B 108.4 . .
H21A C21 H21B 107.5 . .
C21 C22 B1 112.23(15) . .
C21 C22 H22A 109.2 . .
B1 C22 H22A 109.2 . .
C21 C22 H22B 109.2 . .
B1 C22 H22B 109.2 . .
H22A C22 H22B 107.9 . .
O1 B1 C22 103.29(15) . .
O1 B1 C27 110.11(15) . .
C22 B1 C27 114.07(17) . .
O1 B1 C23 108.29(16) . .
C22 B1 C23 116.04(16) . .
C27 B1 C23 104.95(17) . .
C24 C23 C30 113.54(19) . .
C24 C23 B1 110.61(17) . .
C30 C23 B1 107.87(18) . .
C24 C23 H23 108.2 . .
C30 C23 H23 108.2 . .
B1 C23 H23 108.2 . .
C23 C24 C25 115.6(2) . .
C23 C24 H24A 108.4 . .
C25 C24 H24A 108.4 . .
C23 C24 H24B 108.4 . .
C25 C24 H24B 108.4 . .
H24A C24 H24B 107.4 . .
C24 C25 C26 113.63(19) . .
C24 C25 H25A 108.8 . .
C26 C25 H25A 108.8 . .
C24 C25 H25B 108.8 . .
C26 C25 H25B 108.8 . .
H25A C25 H25B 107.7 . .
C27 C26 C25 115.08(17) . .
C27 C26 H26A 108.5 . .
C25 C26 H26A 108.5 . .
C27 C26 H26B 108.5 . .
C25 C26 H26B 108.5 . .
H26A C26 H26B 107.5 . .
C26 C27 C28 112.88(18) . .
C26 C27 B1 111.89(18) . .
C28 C27 B1 107.98(17) . .
C26 C27 H27 108.0 . .
C28 C27 H27 108.0 . .
B1 C27 H27 108.0 . .
C29 C28 C27 115.08(19) . .
C29 C28 H28A 108.5 . .
C27 C28 H28A 108.5 . .
C29 C28 H28B 108.5 . .
C27 C28 H28B 108.5 . .
H28A C28 H28B 107.5 . .
C28 C29 C30 114.65(18) . .
C28 C29 H29A 108.6 . .
C30 C29 H29A 108.6 . .
C28 C29 H29B 108.6 . .
C30 C29 H29B 108.6 . .
H29A C29 H29B 107.6 . .
C23 C30 C29 115.67(18) . .
C23 C30 H30A 108.4 . .
C29 C30 H30A 108.4 . .
C23 C30 H30B 108.4 . .
C29 C30 H30B 108.4 . .
H30A C30 H30B 107.4 . .
N5 C31 C32 112.02(16) . .
N5 C31 H31A 109.2 . .
C32 C31 H31A 109.2 . .
N5 C31 H31B 109.2 . .
C32 C31 H31B 109.2 . .
H31A C31 H31B 107.9 . .
C31 C32 C33 114.76(16) . .
C31 C32 H32A 108.6 . .
C33 C32 H32A 108.6 . .
C31 C32 H32B 108.6 . .
C33 C32 H32B 108.6 . .
H32A C32 H32B 107.6 . .
C32 C33 B2 112.46(15) . .
C32 C33 H33A 109.1 . .
B2 C33 H33A 109.1 . .
C32 C33 H33B 109.1 . .
B2 C33 H33B 109.1 . .
H33A C33 H33B 107.8 . .
O2 B2 C38 110.14(15) . .
O2 B2 C33 102.77(15) . .
C38 B2 C33 114.52(17) . .
O2 B2 C34 109.43(16) . .
C38 B2 C34 104.83(16) . .
C33 B2 C34 115.16(16) . .
C35 C34 C41 112.83(18) . .
C35 C34 B2 110.97(17) . .
C41 C34 B2 108.77(17) . .
C35 C34 H34 108.0 . .
C41 C34 H34 108.0 . .
B2 C34 H34 108.0 . .
C36 C35 C34 114.90(18) . .
C36 C35 H35A 108.5 . .
C34 C35 H35A 108.5 . .
C36 C35 H35B 108.5 . .
C34 C35 H35B 108.5 . .
H35A C35 H35B 107.5 . .
C35 C36 C37 113.95(18) . .
C35 C36 H36A 108.8 . .
C37 C36 H36A 108.8 . .
C35 C36 H36B 108.8 . .
C37 C36 H36B 108.8 . .
H36A C36 H36B 107.7 . .
C38 C37 C36 115.85(17) . .
C38 C37 H37A 108.3 . .
C36 C37 H37A 108.3 . .
C38 C37 H37B 108.3 . .
C36 C37 H37B 108.3 . .
H37A C37 H37B 107.4 . .
C37 C38 C39 113.15(18) . .
C37 C38 B2 111.62(17) . .
C39 C38 B2 107.61(16) . .
C37 C38 H38 108.1 . .
C39 C38 H38 108.1 . .
B2 C38 H38 108.1 . .
C40 C39 C38 115.00(18) . .
C40 C39 H39A 108.5 . .
C38 C39 H39A 108.5 . .
C40 C39 H39B 108.5 . .
C38 C39 H39B 108.5 . .
H39A C39 H39B 107.5 . .
C39 C40 C41 115.07(17) . .
C39 C40 H40A 108.5 . .
C41 C40 H40A 108.5 . .
C39 C40 H40B 108.5 . .
C41 C40 H40B 108.5 . .
H40A C40 H40B 107.5 . .
C40 C41 C34 115.37(17) . .
C40 C41 H41A 108.4 . .
C34 C41 H41A 108.4 . .
C40 C41 H41B 108.4 . .
C34 C41 H41B 108.4 . .
H41A C41 H41B 107.5 . .
N3 C20B C21B 112.2(13) . .
N3 C20B H20C 109.2 . .
C21B C20B H20C 109.2 . .
N3 C20B H20D 109.2 . .
C21B C20B H20D 109.2 . .
H20C C20B H20D 107.9 . .
C20B C21B C22B 103.7(15) . .
C20B C21B H21C 111.0 . .
C22B C21B H21C 111.0 . .
C20B C21B H21D 111.0 . .
C22B C21B H21D 111.0 . .
H21C C21B H21D 109.0 . .
C21B C22B B1B 111.3(17) . .
C21B C22B H22C 109.4 . .
B1B C22B H22C 109.4 . .
C21B C22B H22D 109.4 . .
B1B C22B H22D 109.4 . .
H22C C22B H22D 108.0 . .
O2 B1B C22B 91.8(16) . .
O2 B1B C23B 106.4(15) . .
C22B B1B C23B 119.1(17) . .
O2 B1B C27B 113.7(18) . .
C22B B1B C27B 117.1(16) . .
C23B B1B C27B 107.4(15) . .
C24B C23B C30B 115(2) . .
C24B C23B B1B 112.3(19) . .
C30B C23B B1B 102.9(16) . .
C24B C23B H23B 108.6 . .
C30B C23B H23B 108.6 . .
B1B C23B H23B 108.6 . .
C23B C24B C25B 117(2) . .
C23B C24B H24C 108.0 . .
C25B C24B H24C 108.0 . .
C23B C24B H24D 108.0 . .
C25B C24B H24D 108.0 . .
H24C C24B H24D 107.2 . .
C24B C25B C26B 114.9(19) . .
C24B C25B H25C 108.5 . .
C26B C25B H25C 108.5 . .
C24B C25B H25D 108.5 . .
C26B C25B H25D 108.5 . .
H25C C25B H25D 107.5 . .
C27B C26B C25B 116(2) . .
C27B C26B H26C 108.2 . .
C25B C26B H26C 108.2 . .
C27B C26B H26D 108.2 . .
C25B C26B H26D 108.2 . .
H26C C26B H26D 107.4 . .
C26B C27B C28B 113(2) . .
C26B C27B B1B 113.3(19) . .
C28B C27B B1B 105.4(17) . .
C26B C27B H27B 108.2 . .
C28B C27B H27B 108.2 . .
B1B C27B H27B 108.2 . .
C29B C28B C27B 113.7(19) . .
C29B C28B H28C 108.8 . .
C27B C28B H28C 108.8 . .
C29B C28B H28D 108.8 . .
C27B C28B H28D 108.8 . .
H28C C28B H28D 107.7 . .
C28B C29B C30B 116.8(19) . .
C28B C29B H29C 108.1 . .
C30B C29B H29C 108.1 . .
C28B C29B H29D 108.1 . .
C30B C29B H29D 108.1 . .
H29C C29B H29D 107.3 . .
C23B C30B C29B 115.8(19) . .
C23B C30B H30C 108.3 . .
C29B C30B H30C 108.3 . .
C23B C30B H30D 108.3 . .
C29B C30B H30D 108.3 . .
H30C C30B H30D 107.4 . .
N5 C31B C32B 113.5(14) . .
N5 C31B H31C 108.9 . .
C32B C31B H31C 108.9 . .
N5 C31B H31D 108.9 . .
C32B C31B H31D 108.9 . .
H31C C31B H31D 107.7 . .
C31B C32B C33B 101.4(15) . .
C31B C32B H32C 111.5 . .
C33B C32B H32C 111.5 . .
C31B C32B H32D 111.5 . .
C33B C32B H32D 111.5 . .
H32C C32B H32D 109.3 . .
C32B C33B B2B 107.0(17) . .
C32B C33B H33C 110.3 . .
B2B C33B H33C 110.3 . .
C32B C33B H33D 110.3 . .
B2B C33B H33D 110.3 . .
H33C C33B H33D 108.6 . .
O1 B2B C33B 99.9(17) . .
O1 B2B C38B 109.1(17) . .
C33B B2B C38B 115.7(17) . .
O1 B2B C34B 114.6(16) . .
C33B B2B C34B 112.1(16) . .
C38B B2B C34B 105.7(16) . .
C41B C34B C35B 115(2) . .
C41B C34B B2B 108.8(19) . .
C35B C34B B2B 107.2(18) . .
C41B C34B H34B 108.4 . .
C35B C34B H34B 108.4 . .
B2B C34B H34B 108.4 . .
C36B C35B C34B 118(2) . .
C36B C35B H35C 107.8 . .
C34B C35B H35C 107.8 . .
C36B C35B H35D 107.8 . .
C34B C35B H35D 107.8 . .
H35C C35B H35D 107.2 . .
C35B C36B C37B 116(2) . .
C35B C36B H36C 108.3 . .
C37B C36B H36C 108.3 . .
C35B C36B H36D 108.3 . .
C37B C36B H36D 108.3 . .
H36C C36B H36D 107.4 . .
C38B C37B C36B 113.8(19) . .
C38B C37B H37C 108.8 . .
C36B C37B H37C 108.8 . .
C38B C37B H37D 108.8 . .
C36B C37B H37D 108.8 . .
H37C C37B H37D 107.7 . .
C37B C38B C39B 115(2) . .
C37B C38B B2B 110.5(18) . .
C39B C38B B2B 107.5(18) . .
C37B C38B H38B 107.9 . .
C39B C38B H38B 107.9 . .
B2B C38B H38B 107.9 . .
C38B C39B C40B 116(2) . .
C38B C39B H39C 108.2 . .
C40B C39B H39C 108.2 . .
C38B C39B H39D 108.2 . .
C40B C39B H39D 108.2 . .
H39C C39B H39D 107.4 . .
C41B C40B C39B 110(2) . .
C41B C40B H40C 109.6 . .
C39B C40B H40C 109.6 . .
C41B C40B H40D 109.6 . .
C39B C40B H40D 109.6 . .
H40C C40B H40D 108.1 . .
C40B C41B C34B 114(2) . .
C40B C41B H41C 108.8 . .
C34B C41B H41C 108.8 . .
C40B C41B H41D 108.8 . .
C34B C41B H41D 108.8 . .
H41C C41B H41D 107.7 . .
C43 C42 H42A 109.5 . .
C43 C42 H42B 109.5 . .
H42A C42 H42B 109.5 . .
C43 C42 H42C 109.5 . .
H42A C42 H42C 109.5 . .
H42B C42 H42C 109.5 . .
C44 C43 C42 109.6(6) . .
C44 C43 H43A 109.8 . .
C42 C43 H43A 109.8 . .
C44 C43 H43B 109.8 . .
C42 C43 H43B 109.8 . .
H43A C43 H43B 108.2 . .
C43 C44 C45 117.2(6) . .
C43 C44 H44A 108.0 . .
C45 C44 H44A 108.0 . .
C43 C44 H44B 108.0 . .
C45 C44 H44B 108.0 . .
H44A C44 H44B 107.2 . .
C46 C45 C44 113.9(6) . .
C46 C45 H45A 108.8 . .
C44 C45 H45A 108.8 . .
C46 C45 H45B 108.8 . .
C44 C45 H45B 108.8 . .
H45A C45 H45B 107.7 . .
C45 C46 H46A 109.5 . .
C45 C46 H46B 109.5 . .
H46A C46 H46B 109.5 . .
C45 C46 H46C 109.5 . .
H46A C46 H46C 109.5 . .
H46B C46 H46C 109.5 . .
C43B C42B H42D 109.5 . .
C43B C42B H42E 109.5 . .
H42D C42B H42E 109.5 . .
C43B C42B H42F 109.5 . .
H42D C42B H42F 109.5 . .
H42E C42B H42F 109.5 . .
C44B C43B C42B 104.7(14) . .
C44B C43B H43C 110.8 . .
C42B C43B H43C 110.8 . .
C44B C43B H43D 110.8 . .
C42B C43B H43D 110.8 . .
H43C C43B H43D 108.9 . .
C43B C44B C45B 115.9(14) . .
C43B C44B H44C 108.3 . .
C45B C44B H44C 108.3 . .
C43B C44B H44D 108.3 . .
C45B C44B H44D 108.3 . .
H44C C44B H44D 107.4 . .
C46B C45B C44B 138.9(14) . .
C46B C45B H45C 102.3 . .
C44B C45B H45C 102.3 . .
C46B C45B H45D 102.3 . .
C44B C45B H45D 102.3 . .
H45C C45B H45D 104.9 . .
C45B C46B C46B 139.6(18) . 3_666
C45B C46B H46D 109.5 . .
C46B C46B H46D 40.3 3_666 .
C45B C46B H46E 109.5 . .
C46B C46B H46E 107.1 3_666 .
H46D C46B H46E 109.5 . .
C45B C46B H46F 109.5 . .
C46B C46B H46F 73.0 3_666 .
H46D C46B H46F 109.5 . .
H46E C46B H46F 109.5 . .

loop_
_geom_bond_atom_site_label_1
_geom_bond_atom_site_label_2
_geom_bond_distance
_geom_bond_site_symmetry_2
Fe1 O1 1.9812(13) .
Fe1 O2 1.9964(13) .
Fe1 N1 2.1164(15) .
Fe1 N2 2.2604(16) .
Fe1 N4 2.2812(16) .
O1 B2B 1.590(14) .
O1 B1 1.592(2) .
O1 H1O 0.8398(10) .
O1 H1OB 0.8401(11) .
O2 B1B 1.565(13) .
O2 B2 1.595(2) .
O2 H2O 0.8398(10) .
O2 H2OB 0.8401(10) .
N1 C1 1.340(2) .
N1 C5 1.348(2) .
N2 C6 1.342(2) .
N2 N3 1.352(2) .
N3 C8 1.365(2) .
N3 C20B 1.473(2) .
N3 C20 1.473(2) .
N4 C13 1.341(2) .
N4 N5 1.355(2) .
N5 C15 1.361(2) .
N5 C31B 1.470(2) .
N5 C31 1.470(2) .
C1 C2 1.394(3) .
C1 C6 1.462(3) .
C2 C3 1.389(3) .
C2 H2 0.9500 .
C3 C4 1.387(3) .
C3 H3 0.9500 .
C4 C5 1.383(3) .
C4 H4 0.9500 .
C5 C13 1.462(3) .
C6 C7 1.391(3) .
C7 C8 1.379(2) .
C7 H7 0.9500 .
C8 C9 1.514(3) .
C9 C11 1.525(3) .
C9 C12 1.533(3) .
C9 C10 1.537(3) .
C10 H10A 0.9800 .
C10 H10B 0.9800 .
C10 H10C 0.9800 .
C11 H11A 0.9800 .
C11 H11B 0.9800 .
C11 H11C 0.9800 .
C11 H11D 0.9800 .
C11 H11E 0.9800 .
C11 H11F 0.9800 .
C12 H12A 0.9800 .
C12 H12B 0.9800 .
C12 H12C 0.9800 .
C13 C14 1.396(3) .
C14 C15 1.378(3) .
C14 H14 0.9500 .
C15 C16 1.521(3) .
C16 C17 1.525(3) .
C16 C18 1.529(3) .
C16 C19 1.538(3) .
C17 H17A 0.9800 .
C17 H17B 0.9800 .
C17 H17C 0.9800 .
C18 H18A 0.9800 .
C18 H18B 0.9800 .
C18 H18C 0.9800 .
C19 H19A 0.9800 .
C19 H19B 0.9800 .
C19 H19C 0.9800 .
C20 C21 1.516(3) .
C20 H20A 0.9900 .
C20 H20B 0.9900 .
C21 C22 1.539(3) .
C21 H21A 0.9900 .
C21 H21B 0.9900 .
C22 B1 1.623(3) .
C22 H22A 0.9900 .
C22 H22B 0.9900 .
B1 C27 1.627(3) .
B1 C23 1.628(3) .
C23 C24 1.534(3) .
C23 C30 1.541(3) .
C23 H23 1.0000 .
C24 C25 1.536(3) .
C24 H24A 0.9900 .
C24 H24B 0.9900 .
C25 C26 1.539(3) .
C25 H25A 0.9900 .
C25 H25B 0.9900 .
C26 C27 1.532(3) .
C26 H26A 0.9900 .
C26 H26B 0.9900 .
C27 C28 1.548(3) .
C27 H27 1.0000 .
C28 C29 1.540(3) .
C28 H28A 0.9900 .
C28 H28B 0.9900 .
C29 C30 1.542(4) .
C29 H29A 0.9900 .
C29 H29B 0.9900 .
C30 H30A 0.9900 .
C30 H30B 0.9900 .
C31 C32 1.511(3) .
C31 H31A 0.9900 .
C31 H31B 0.9900 .
C32 C33 1.537(3) .
C32 H32A 0.9900 .
C32 H32B 0.9900 .
C33 B2 1.627(3) .
C33 H33A 0.9900 .
C33 H33B 0.9900 .
B2 C38 1.626(3) .
B2 C34 1.627(3) .
C34 C35 1.538(3) .
C34 C41 1.546(3) .
C34 H34 1.0000 .
C35 C36 1.534(3) .
C35 H35A 0.9900 .
C35 H35B 0.9900 .
C36 C37 1.536(3) .
C36 H36A 0.9900 .
C36 H36B 0.9900 .
C37 C38 1.534(3) .
C37 H37A 0.9900 .
C37 H37B 0.9900 .
C38 C39 1.542(3) .
C38 H38 1.0000 .
C39 C40 1.537(3) .
C39 H39A 0.9900 .
C39 H39B 0.9900 .
C40 C41 1.538(3) .
C40 H40A 0.9900 .
C40 H40B 0.9900 .
C41 H41A 0.9900 .
C41 H41B 0.9900 .
C20B C21B 1.500(18) .
C20B H20C 0.9900 .
C20B H20D 0.9900 .
C21B C22B 1.550(19) .
C21B H21C 0.9900 .
C21B H21D 0.9900 .
C22B B1B 1.600(18) .
C22B H22C 0.9900 .
C22B H22D 0.9900 .
B1B C23B 1.612(18) .
B1B C27B 1.614(18) .
C23B C24B 1.510(18) .
C23B C30B 1.542(18) .
C23B H23B 1.0000 .
C24B C25B 1.519(19) .
C24B H24C 0.9900 .
C24B H24D 0.9900 .
C25B C26B 1.538(19) .
C25B H25C 0.9900 .
C25B H25D 0.9900 .
C26B C27B 1.532(18) .
C26B H26C 0.9900 .
C26B H26D 0.9900 .
C27B C28B 1.542(19) .
C27B H27B 1.0000 .
C28B C29B 1.535(19) .
C28B H28C 0.9900 .
C28B H28D 0.9900 .
C29B C30B 1.544(19) .
C29B H29C 0.9900 .
C29B H29D 0.9900 .
C30B H30C 0.9900 .
C30B H30D 0.9900 .
C31B C32B 1.475(18) .
C31B H31C 0.9900 .
C31B H31D 0.9900 .
C32B C33B 1.559(19) .
C32B H32C 0.9900 .
C32B H32D 0.9900 .
C33B B2B 1.612(18) .
C33B H33C 0.9900 .
C33B H33D 0.9900 .
B2B C38B 1.622(18) .
B2B C34B 1.630(18) .
C34B C41B 1.537(19) .
C34B C35B 1.537(19) .
C34B H34B 1.0000 .
C35B C36B 1.528(19) .
C35B H35C 0.9900 .
C35B H35D 0.9900 .
C36B C37B 1.536(19) .
C36B H36C 0.9900 .
C36B H36D 0.9900 .
C37B C38B 1.535(19) .
C37B H37C 0.9900 .
C37B H37D 0.9900 .
C38B C39B 1.536(18) .
C38B H38B 1.0000 .
C39B C40B 1.549(19) .
C39B H39C 0.9900 .
C39B H39D 0.9900 .
C40B C41B 1.536(19) .
C40B H40C 0.9900 .
C40B H40D 0.9900 .
C41B H41C 0.9900 .
C41B H41D 0.9900 .
C42 C43 1.509(11) .
C42 H42A 0.9800 .
C42 H42B 0.9800 .
C42 H42C 0.9800 .
C43 C44 1.490(8) .
C43 H43A 0.9900 .
C43 H43B 0.9900 .
C44 C45 1.535(10) .
C44 H44A 0.9900 .
C44 H44B 0.9900 .
C45 C46 1.529(9) .
C45 H45A 0.9900 .
C45 H45B 0.9900 .
C46 H46A 0.9800 .
C46 H46B 0.9800 .
C46 H46C 0.9800 .
C42B C43B 1.529(18) .
C42B H42D 0.9800 .
C42B H42E 0.9800 .
C42B H42F 0.9800 .
C43B C44B 1.388(17) .
C43B H43C 0.9900 .
C43B H43D 0.9900 .
C44B C45B 1.459(17) .
C44B H44C 0.9900 .
C44B H44D 0.9900 .
C45B C46B 1.438(15) .
C45B H45C 0.9900 .
C45B H45D 0.9900 .
C46B C46B 1.99(3) 3_666
C46B H46D 0.9800 .
C46B H46E 0.9800 .
C46B H46F 0.9800 .

loop_
_geom_torsion_atom_site_label_1
_geom_torsion_atom_site_label_2
_geom_torsion_atom_site_label_3
_geom_torsion_atom_site_label_4
_geom_torsion
_geom_torsion_site_symmetry_4
C6 N2 N3 C8 1.27(19) .
Fe1 N2 N3 C8 -179.98(14) .
C6 N2 N3 C20B -175.63(15) .
Fe1 N2 N3 C20B 3.1(3) .
C6 N2 N3 C20 -175.63(15) .
Fe1 N2 N3 C20 3.1(3) .
C13 N4 N5 C15 -0.8(2) .
Fe1 N4 N5 C15 159.71(15) .
C13 N4 N5 C31B 178.27(15) .
Fe1 N4 N5 C31B -21.2(3) .
C13 N4 N5 C31 178.27(15) .
Fe1 N4 N5 C31 -21.2(3) .
C5 N1 C1 C2 -1.9(3) .
Fe1 N1 C1 C2 169.15(13) .
C5 N1 C1 C6 179.21(15) .
Fe1 N1 C1 C6 -9.8(2) .
N1 C1 C2 C3 1.5(3) .
C6 C1 C2 C3 -179.71(17) .
C1 C2 C3 C4 0.6(3) .
C2 C3 C4 C5 -2.2(3) .
C1 N1 C5 C4 0.2(3) .
Fe1 N1 C5 C4 -170.87(14) .
C1 N1 C5 C13 178.63(15) .
Fe1 N1 C5 C13 7.6(2) .
C3 C4 C5 N1 1.9(3) .
C3 C4 C5 C13 -176.42(18) .
N3 N2 C6 C7 -1.45(19) .
Fe1 N2 C6 C7 179.39(11) .
N3 N2 C6 C1 176.66(14) .
Fe1 N2 C6 C1 -2.50(19) .
N1 C1 C6 N2 7.8(2) .
C2 C1 C6 N2 -171.04(17) .
N1 C1 C6 C7 -174.53(17) .
C2 C1 C6 C7 6.6(3) .
N2 C6 C7 C8 1.1(2) .
C1 C6 C7 C8 -176.64(17) .
N2 N3 C8 C7 -0.59(19) .
C20B N3 C8 C7 175.87(17) .
C20 N3 C8 C7 175.87(17) .
N2 N3 C8 C9 179.90(15) .
C20B N3 C8 C9 -3.6(3) .
C20 N3 C8 C9 -3.6(3) .
C6 C7 C8 N3 -0.31(19) .
C6 C7 C8 C9 179.18(16) .
N3 C8 C9 C11 -52.3(2) .
C7 C8 C9 C11 128.3(2) .
N3 C8 C9 C12 -170.36(17) .
C7 C8 C9 C12 10.2(3) .
N3 C8 C9 C10 71.8(2) .
C7 C8 C9 C10 -107.6(2) .
N5 N4 C13 C14 0.5(2) .
Fe1 N4 C13 C14 -166.44(13) .
N5 N4 C13 C5 -179.49(15) .
Fe1 N4 C13 C5 13.6(2) .
N1 C5 C13 N4 -14.5(2) .
C4 C5 C13 N4 163.92(18) .
N1 C5 C13 C14 165.55(19) .
C4 C5 C13 C14 -16.0(3) .
N4 C13 C14 C15 0.0(2) .
C5 C13 C14 C15 179.93(18) .
N4 N5 C15 C14 0.8(2) .
C31B N5 C15 C14 -178.13(18) .
C31 N5 C15 C14 -178.13(18) .
N4 N5 C15 C16 -179.52(16) .
C31B N5 C15 C16 1.6(3) .
C31 N5 C15 C16 1.6(3) .
C13 C14 C15 N5 -0.4(2) .
C13 C14 C15 C16 179.86(18) .
N5 C15 C16 C17 -59.5(2) .
C14 C15 C16 C17 120.2(2) .
N5 C15 C16 C18 64.9(2) .
C14 C15 C16 C18 -115.5(2) .
N5 C15 C16 C19 -178.6(2) .
C14 C15 C16 C19 1.1(3) .
N2 N3 C20 C21 31.4(2) .
C8 N3 C20 C21 -144.85(18) .
N3 C20 C21 C22 53.2(2) .
C20 C21 C22 B1 -153.91(16) .
Fe1 O1 B1 C22 -25.1(2) .
Fe1 O1 B1 C27 97.1(2) .
Fe1 O1 B1 C23 -148.68(15) .
C21 C22 B1 O1 67.11(19) .
C21 C22 B1 C27 -52.4(2) .
C21 C22 B1 C23 -174.58(17) .
O1 B1 C23 C24 -58.2(2) .
C22 B1 C23 C24 -173.71(18) .
C27 B1 C23 C24 59.4(2) .
O1 B1 C23 C30 177.08(16) .
C22 B1 C23 C30 61.6(2) .
C27 B1 C23 C30 -65.3(2) .
C30 C23 C24 C25 66.6(3) .
B1 C23 C24 C25 -54.8(3) .
C23 C24 C25 C26 44.7(3) .
C24 C25 C26 C27 -43.4(3) .
C25 C26 C27 C28 -69.0(2) .
C25 C26 C27 B1 53.1(2) .
O1 B1 C27 C26 57.2(2) .
C22 B1 C27 C26 172.80(16) .
C23 B1 C27 C26 -59.1(2) .
O1 B1 C27 C28 -177.96(16) .
C22 B1 C27 C28 -62.4(2) .
C23 B1 C27 C28 65.7(2) .
C26 C27 C28 C29 69.3(2) .
B1 C27 C28 C29 -54.9(2) .
C27 C28 C29 C30 41.6(3) .
C24 C23 C30 C29 -68.5(3) .
B1 C23 C30 C29 54.5(2) .
C28 C29 C30 C23 -41.6(3) .
N4 N5 C31 C32 41.7(2) .
C15 N5 C31 C32 -139.46(19) .
N5 C31 C32 C33 53.0(2) .
C31 C32 C33 B2 -154.42(16) .
Fe1 O2 B2 C38 89.7(2) .
Fe1 O2 B2 C33 -32.7(2) .
Fe1 O2 B2 C34 -155.54(14) .
C32 C33 B2 O2 70.07(18) .
C32 C33 B2 C38 -49.4(2) .
C32 C33 B2 C34 -171.03(16) .
O2 B2 C34 C35 -57.9(2) .
C38 B2 C34 C35 60.2(2) .
C33 B2 C34 C35 -173.03(17) .
O2 B2 C34 C41 177.41(16) .
C38 B2 C34 C41 -64.5(2) .
C33 B2 C34 C41 62.3(2) .
C41 C34 C35 C36 67.2(2) .
B2 C34 C35 C36 -55.2(2) .
C34 C35 C36 C37 44.1(3) .
C35 C36 C37 C38 -42.6(3) .
C36 C37 C38 C39 -69.5(2) .
C36 C37 C38 B2 52.1(2) .
O2 B2 C38 C37 59.0(2) .
C33 B2 C38 C37 174.20(16) .
C34 B2 C38 C37 -58.6(2) .
O2 B2 C38 C39 -176.30(16) .
C33 B2 C38 C39 -61.1(2) .
C34 B2 C38 C39 66.1(2) .
C37 C38 C39 C40 67.5(2) .
B2 C38 C39 C40 -56.3(2) .
C38 C39 C40 C41 42.4(3) .
C39 C40 C41 C34 -40.3(3) .
C35 C34 C41 C40 -71.0(2) .
B2 C34 C41 C40 52.6(2) .
N2 N3 C20B C21B -22.0(12) .
C8 N3 C20B C21B 161.8(12) .
N3 C20B C21B C22B -67(2) .
C20B C21B C22B B1B 166(2) .
Fe1 O2 B1B C22B 44(2) .
Fe1 O2 B1B C23B 165.3(11) .
Fe1 O2 B1B C27B -77(2) .
C21B C22B B1B O2 -71(3) .
C21B C22B B1B C23B 179(2) .
C21B C22B B1B C27B 47(3) .
O2 B1B C23B C24B 67(2) .
C22B B1B C23B C24B 169(2) .
C27B B1B C23B C24B -55(2) .
O2 B1B C23B C30B -167.7(18) .
C22B B1B C23B C30B -66(2) .
C27B B1B C23B C30B 70(2) .
C30B C23B C24B C25B -67(3) .
B1B C23B C24B C25B 50(4) .
C23B C24B C25B C26B -40(4) .
C24B C25B C26B C27B 38(4) .
C25B C26B C27B C28B 73(3) .
C25B C26B C27B B1B -47(3) .
O2 B1B C27B C26B -64(2) .
C22B B1B C27B C26B -169(2) .
C23B B1B C27B C26B 53(2) .
O2 B1B C27B C28B 171.3(17) .
C22B B1B C27B C28B 66(2) .
C23B B1B C27B C28B -71(2) .
C26B C27B C28B C29B -71(3) .
B1B C27B C28B C29B 53(3) .
C27B C28B C29B C30B -39(4) .
C24B C23B C30B C29B 69(3) .
B1B C23B C30B C29B -54(3) .
C28B C29B C30B C23B 41(4) .
N4 N5 C31B C32B -11.9(12) .
C15 N5 C31B C32B 167.0(12) .
N5 C31B C32B C33B -71(2) .
C31B C32B C33B B2B 161(2) .
Fe1 O1 B2B C33B 30(2) .
Fe1 O1 B2B C38B -91.8(18) .
Fe1 O1 B2B C34B 149.9(14) .
C32B C33B B2B O1 -62(3) .
C32B C33B B2B C38B 55(3) .
C32B C33B B2B C34B 176(2) .
O1 B2B C34B C41B 57(3) .
C33B B2B C34B C41B 170(2) .
C38B B2B C34B C41B -63(2) .
O1 B2B C34B C35B -178(2) .
C33B B2B C34B C35B -65(3) .
C38B B2B C34B C35B 62(2) .
C41B C34B C35B C36B 70(3) .
B2B C34B C35B C36B -51(3) .
C34B C35B C36B C37B 39(4) .
C35B C36B C37B C38B -38(4) .
C36B C37B C38B C39B -69(3) .
C36B C37B C38B B2B 53(3) .
O1 B2B C38B C37B 171.4(18) .
C33B B2B C38B C37B 60(2) .
C34B B2B C38B C37B -65(2) .
O1 B2B C38B C39B -63(2) .
C33B B2B C38B C39B -174(2) .
C34B B2B C38B C39B 61(2) .
C37B C38B C39B C40B 66(3) .
B2B C38B C39B C40B -57(3) .
C38B C39B C40B C41B 51(4) .
C39B C40B C41B C34B -51(4) .
C35B C34B C41B C40B -61(3) .
B2B C34B C41B C40B 60(3) .
C42 C43 C44 C45 -178.1(5) .
C43 C44 C45 C46 -169.6(5) .
C42B C43B C44B C45B -135.1(19) .
C43B C44B C45B C46B -177(2) .
C44B C45B C46B C46B 69(4) 3_666
